data_1536528
loop_
_publ_author_name
'Khaenko, B.V.'
'Prilutskii, E.V.'
'Krainikov, A.V.'
'Mikhailik, A.A.'
'Karpets, M.V.'

_publ_section_title
;
 State and crystal structure of the products of interaction between Si C
 and Si O2
;
_journal_name_full 'Izvestiya Akademii Nauk SSSR, Neorganicheskie Materialy'
_journal_page_first 327
_journal_page_last 332
_journal_volume 31
_journal_year 1995
_chemical_formula_sum 'C3 Si5'
_chemical_name_systematic 'Si5 C3'
_space_group_IT_number 198
_symmetry_space_group_name_Hall 'P 2ac 2ab 3'
_symmetry_space_group_name_H-M 'P 21 3'
_cell_angle_alpha 90
_cell_angle_beta 90
_cell_angle_gamma 90
_cell_formula_units_Z 1
_cell_length_a 4.523
_cell_length_b 4.523
_cell_length_c 4.523
_cell_volume 92.529
_citation_journal_id_ASTM IVNMAW
_cod_data_source_file Khaenko_IVNMAW_1995_1467.cif
_cod_data_source_block C3Si5
_cod_original_cell_volume 92.52939
_cod_database_code 1536528

loop_
_symmetry_equiv_pos_as_xyz
x,y,z
-x+1/2,-y,z+1/2
x+1/2,-y+1/2,-z
-x,y+1/2,-z+1/2
z,x,y
-z+1/2,-x,y+1/2
z+1/2,-x+1/2,-y
-z,x+1/2,-y+1/2
y,z,x
y+1/2,-z+1/2,-x
-y,z+1/2,-x+1/2
-y+1/2,-z,x+1/2

loop_
_atom_site_label
_atom_site_type_symbol
_atom_site_fract_x
_atom_site_fract_y
_atom_site_fract_z
_atom_site_occupancy
_atom_site_U_iso_or_equiv
Si2 Si 0.851 0.851 0.851 0.26 0.0
C1 C 0.851 0.851 0.851 0.74 0.0
Si1 Si 0.149 0.149 0.149 1 0.0
